data_7200184
loop_
_publ_author_name
'Lin, Jiao-Min'
'Huang, Bei-Shu'
'Guan, Yang-Fan'
'Liu, Zhao-Qing'
'Wang, Dong-Yao'
'Dong, Wen'

_publ_section_title
;
 Syntheses, structures and properties of seven H2BTA coordinating 3-D
 metallic complexes containing 0-, 1-, 2-, and 3-D frameworks (H2BTA =
 bis(tetrazolyl)amine)
;
_journal_issue 2
_journal_name_full CrystEngComm
_journal_page_first 329
_journal_paper_doi 10.1039/b809415b
_journal_volume 11
_journal_year 2009
_chemical_formula_moiety 'C2 H5 Cu N9 O2'
_chemical_formula_sum 'C2 H5 Cu N9 O2'
_chemical_formula_weight 250.70
_chemical_name_systematic
;
?
;
_space_group_IT_number 14
_symmetry_cell_setting monoclinic
_symmetry_space_group_name_Hall '-P 2yn'
_symmetry_space_group_name_H-M 'P 1 21/n 1'
_atom_sites_solution_hydrogens geom
_atom_sites_solution_primary direct
_atom_sites_solution_secondary difmap
_audit_creation_method SHELXL-97
_cell_angle_alpha 90.00
_cell_angle_beta 93.8310(10)
_cell_angle_gamma 90.00
_cell_formula_units_Z 4
_cell_length_a 6.39620(10)
_cell_length_b 9.2177(2)
_cell_length_c 14.2410(3)
_cell_measurement_reflns_used 1917
_cell_measurement_temperature 296(2)
_cell_measurement_theta_max 27.46
_cell_measurement_theta_min 2.63
_cell_volume 837.75(3)
_computing_cell_refinement 'Bruker SMART'
_computing_data_collection 'Bruker SMART'
_computing_data_reduction 'Bruker SMART'
_computing_molecular_graphics 'Bruker SHELXTL'
_computing_publication_material 'Bruker SHELXTL'
_computing_structure_refinement 'SHELXL-97 (Sheldrick, 1997)'
_computing_structure_solution 'SHELXS-97 (Sheldrick, 1990)'
_diffrn_ambient_temperature 296(2)
_diffrn_measured_fraction_theta_full 1.000
_diffrn_measured_fraction_theta_max 1.000
_diffrn_measurement_device_type 'CCD area detector'
_diffrn_measurement_method 'phi and omega scans'
_diffrn_radiation_monochromator graphite
_diffrn_radiation_source 'fine-focus sealed tube'
_diffrn_radiation_type MoK\a
_diffrn_radiation_wavelength 0.71073
_diffrn_reflns_av_R_equivalents 0.0242
_diffrn_reflns_av_sigmaI/netI 0.0157
_diffrn_reflns_limit_h_max 8
_diffrn_reflns_limit_h_min -8
_diffrn_reflns_limit_k_max 11
_diffrn_reflns_limit_k_min -11
_diffrn_reflns_limit_l_max 17
_diffrn_reflns_limit_l_min -18
_diffrn_reflns_number 12747
_diffrn_reflns_theta_full 27.46
_diffrn_reflns_theta_max 27.46
_diffrn_reflns_theta_min 2.63
_diffrn_standards_decay_% 0
_diffrn_standards_interval_count 0
_diffrn_standards_interval_time .
_diffrn_standards_number 0
_exptl_absorpt_coefficient_mu 2.601
_exptl_absorpt_correction_T_max 0.689
_exptl_absorpt_correction_T_min 0.550
_exptl_absorpt_correction_type empirical
_exptl_absorpt_process_details SADABS
_exptl_crystal_colour blue
_exptl_crystal_density_diffrn 1.988
_exptl_crystal_density_meas ?
_exptl_crystal_density_method .
_exptl_crystal_description block
_exptl_crystal_F_000 500.0
_exptl_crystal_size_max 0.287
_exptl_crystal_size_mid 0.195
_exptl_crystal_size_min 0.143
_refine_diff_density_max 0.597
_refine_diff_density_min -0.589
_refine_diff_density_rms 0.078
_refine_ls_extinction_coef 0.0037(12)
_refine_ls_extinction_expression Fc^*^=kFc[1+0.001xFc^2^\l^3^/sin(2\q)]^-1/4^
_refine_ls_extinction_method SHELXL
_refine_ls_goodness_of_fit_ref 1.077
_refine_ls_hydrogen_treatment refall
_refine_ls_matrix_type full
_refine_ls_number_parameters 148
_refine_ls_number_reflns 1917
_refine_ls_number_restraints 0
_refine_ls_restrained_S_all 1.077
_refine_ls_R_factor_all 0.0297
_refine_ls_R_factor_gt 0.0274
_refine_ls_shift/su_max 0.000
_refine_ls_shift/su_mean 0.000
_refine_ls_structure_factor_coef Fsqd
_refine_ls_weighting_details 'calc w=1/[\s^2^(Fo^2^)+(0.0370P)^2^+1.1251P] where P=(Fo^2^+2Fc^2^)/3'
_refine_ls_weighting_scheme calc
_refine_ls_wR_factor_gt 0.0740
_refine_ls_wR_factor_ref 0.0755
_reflns_number_gt 1772
_reflns_number_total 1917
_reflns_threshold_expression >2sigma(I)
_cod_data_source_file b809415b.txt
_cod_data_source_block cu1
_cod_original_sg_symbol_H-M P21/n
_cod_database_code 7200184

loop_
_symmetry_equiv_pos_as_xyz
'x, y, z'
'-x+1/2, y+1/2, -z+1/2'
'-x, -y, -z'
'x-1/2, -y-1/2, z-1/2'

loop_
_atom_site_label
_atom_site_type_symbol
_atom_site_fract_x
_atom_site_fract_y
_atom_site_fract_z
_atom_site_U_iso_or_equiv
_atom_site_adp_type
_atom_site_occupancy
_atom_site_symmetry_multiplicity
_atom_site_calc_flag
_atom_site_refinement_flags
_atom_site_disorder_assembly
_atom_site_disorder_group
Cu1 Cu 0.06656(4) 0.63014(3) 0.749677(17) 0.02099(12) Uani 1 1 d . . .
N1 N 0.0718(3) 0.6925(2) 0.61707(13) 0.0249(4) Uani 1 1 d . . .
N3 N 0.1594(4) 0.8182(3) 0.49832(16) 0.0417(6) Uani 1 1 d . . .
N2 N 0.2190(3) 0.7817(3) 0.58364(15) 0.0353(5) Uani 1 1 d . . .
C1 C -0.0733(4) 0.6800(3) 0.54640(16) 0.0245(5) Uani 1 1 d . . .
N4 N -0.0264(4) 0.7554(3) 0.47185(15) 0.0374(5) Uani 1 1 d . . .
N5 N -0.2524(4) 0.5989(3) 0.54856(16) 0.0345(5) Uani 1 1 d . . .
O2 O 0.0423(3) 0.5653(2) 0.88331(14) 0.0412(5) Uani 1 1 d . . .
O1 O 0.3742(3) 0.6731(3) 0.77267(16) 0.0481(5) Uani 1 1 d . . .
N8 N -0.4281(3) 0.3521(2) 0.70619(15) 0.0279(4) Uani 1 1 d . . .
N6 N -0.1796(3) 0.5097(2) 0.70498(13) 0.0228(4) Uani 1 1 d . . .
C2 C -0.2924(3) 0.5111(2) 0.62231(15) 0.0231(4) Uani 1 1 d . . .
N9 N -0.4485(3) 0.4163(2) 0.62019(14) 0.0275(4) Uani 1 1 d . . .
N7 N -0.2702(3) 0.4059(2) 0.75675(14) 0.0268(4) Uani 1 1 d . . .
H1 H -0.323(5) 0.602(3) 0.507(2) 0.029(8) Uiso 1 1 d . . .
H3 H 0.177(7) 0.600(4) 0.930(3) 0.064(12) Uiso 1 1 d . . .
H2 H -0.094(6) 0.609(4) 0.907(3) 0.050(10) Uiso 1 1 d . . .
H4 H 0.419(6) 0.722(4) 0.838(3) 0.056(10) Uiso 1 1 d . . .
H5 H 0.487(8) 0.597(6) 0.757(3) 0.085(15) Uiso 1 1 d . . .

loop_
_atom_site_aniso_label
_atom_site_aniso_U_11
_atom_site_aniso_U_22
_atom_site_aniso_U_33
_atom_site_aniso_U_23
_atom_site_aniso_U_13
_atom_site_aniso_U_12
Cu1 0.02101(17) 0.02461(18) 0.01661(17) 0.00082(9) -0.00437(10) -0.00235(10)
N1 0.0240(9) 0.0307(10) 0.0194(9) 0.0021(8) -0.0032(7) -0.0077(8)
N3 0.0391(12) 0.0551(15) 0.0302(12) 0.0115(11) -0.0033(9) -0.0207(11)
N2 0.0320(10) 0.0456(13) 0.0275(10) 0.0063(9) -0.0033(8) -0.0173(10)
C1 0.0245(10) 0.0287(11) 0.0197(10) 0.0034(9) -0.0038(8) -0.0049(9)
N4 0.0367(11) 0.0499(14) 0.0243(10) 0.0116(10) -0.0069(9) -0.0165(10)
N5 0.0318(11) 0.0468(13) 0.0229(10) 0.0122(10) -0.0136(9) -0.0180(10)
O2 0.0448(11) 0.0478(12) 0.0301(9) 0.0026(9) -0.0036(8) 0.0037(9)
O1 0.0342(10) 0.0715(16) 0.0376(11) -0.0093(11) -0.0050(9) -0.0015(11)
N8 0.0315(10) 0.0261(10) 0.0254(10) 0.0017(8) -0.0028(8) -0.0082(8)
N6 0.0260(9) 0.0231(9) 0.0187(9) 0.0031(7) -0.0040(7) -0.0054(7)
C2 0.0239(10) 0.0243(10) 0.0202(10) 0.0013(8) -0.0047(8) -0.0043(8)
N9 0.0286(10) 0.0296(10) 0.0233(9) 0.0027(8) -0.0053(8) -0.0085(8)
N7 0.0316(10) 0.0250(10) 0.0229(9) 0.0032(8) -0.0041(8) -0.0076(8)

loop_
_atom_type_symbol
_atom_type_description
_atom_type_scat_dispersion_real
_atom_type_scat_dispersion_imag
_atom_type_scat_source
C C 0.0033 0.0016 'International Tables Vol C Tables 4.2.6.8 and 6.1.1.4'
H H 0.0000 0.0000 'International Tables Vol C Tables 4.2.6.8 and 6.1.1.4'
N N 0.0061 0.0033 'International Tables Vol C Tables 4.2.6.8 and 6.1.1.4'
O O 0.0106 0.0060 'International Tables Vol C Tables 4.2.6.8 and 6.1.1.4'
Cu Cu 0.3201 1.2651 'International Tables Vol C Tables 4.2.6.8 and 6.1.1.4'

loop_
_geom_angle_atom_site_label_1
_geom_angle_atom_site_label_2
_geom_angle_atom_site_label_3
_geom_angle
_geom_angle_site_symmetry_1
_geom_angle_site_symmetry_3
_geom_angle_publ_flag
N1 Cu1 N6 85.43(8) . . ?
N1 Cu1 O2 176.53(8) . . ?
N6 Cu1 O2 91.57(8) . . ?
N1 Cu1 O1 91.12(9) . . ?
N6 Cu1 O1 154.61(10) . . ?
O2 Cu1 O1 92.34(9) . . ?
N1 Cu1 N8 91.91(8) . 2_456 ?
N6 Cu1 N8 105.55(8) . 2_456 ?
O2 Cu1 N8 87.19(8) . 2_456 ?
O1 Cu1 N8 99.69(9) . 2_456 ?
C1 N1 N2 104.62(18) . . ?
C1 N1 Cu1 130.05(16) . . ?
N2 N1 Cu1 124.52(15) . . ?
N2 N3 N4 110.4(2) . . ?
N3 N2 N1 108.58(19) . . ?
N4 C1 N1 112.3(2) . . ?
N4 C1 N5 122.7(2) . . ?
N1 C1 N5 125.0(2) . . ?
C1 N4 N3 104.10(19) . . ?
C2 N5 C1 122.8(2) . . ?
C2 N5 H1 121(2) . . ?
C1 N5 H1 116(2) . . ?
Cu1 O2 H3 112(2) . . ?
Cu1 O2 H2 108(2) . . ?
H3 O2 H2 110(3) . . ?
Cu1 O1 H4 116(2) . . ?
Cu1 O1 H5 121(3) . . ?
H4 O1 H5 109(3) . . ?
N7 N8 N9 110.94(19) . . ?
N7 N8 Cu1 118.76(15) . 2_446 ?
N9 N8 Cu1 127.57(15) . 2_446 ?
C2 N6 N7 105.03(17) . . ?
C2 N6 Cu1 129.95(15) . . ?
N7 N6 Cu1 125.01(14) . . ?
N9 C2 N6 112.0(2) . . ?
N9 C2 N5 123.6(2) . . ?
N6 C2 N5 124.4(2) . . ?
C2 N9 N8 103.87(18) . . ?
N8 N7 N6 108.16(18) . . ?

loop_
_geom_bond_atom_site_label_1
_geom_bond_atom_site_label_2
_geom_bond_distance
_geom_bond_site_symmetry_2
_geom_bond_publ_flag
Cu1 N1 1.9765(19) . ?
Cu1 N6 1.9960(18) . ?
Cu1 O2 2.011(2) . ?
Cu1 O1 2.012(2) . ?
Cu1 N8 2.332(2) 2_456 ?
N1 C1 1.327(3) . ?
N1 N2 1.360(3) . ?
N3 N2 1.293(3) . ?
N3 N4 1.353(3) . ?
C1 N4 1.320(3) . ?
C1 N5 1.370(3) . ?
N5 C2 1.364(3) . ?
N5 H1 0.72(3) . ?
O2 H3 1.10(4) . ?
O2 H2 1.04(4) . ?
O1 H4 1.05(4) . ?
O1 H5 1.04(5) . ?
N8 N7 1.299(3) . ?
N8 N9 1.359(3) . ?
N8 Cu1 2.332(2) 2_446 ?
N6 C2 1.339(3) . ?
N6 N7 1.361(3) . ?
C2 N9 1.326(3) . ?
